data_7033284
loop_
_publ_author_name
'Kumar, Vinod'
'Singh, Vikram'
'Gupta, Ajit N.'
'Drew, Michael G. B.'
'Singh, Nanhai'

_publ_section_title
;
 Intermolecular Tl&#x00B7;&#x00B7;&#x00B7;H-C anagostic interactions in
 luminescent pyridyl functionalized thallium(I) dithiocarbamates.
;
_journal_issue 4
_journal_name_full 'Dalton transactions (Cambridge, England : 2003)'
_journal_page_first 1716
_journal_page_last 1723
_journal_paper_doi 10.1039/c4dt03032j
_journal_volume 44
_journal_year 2015
_chemical_formula_sum 'C15 H13 N2 O2 S2 Tl'
_chemical_formula_weight 521.76
_chemical_name_systematic
;
 ?
;
_space_group_IT_number 14
_symmetry_cell_setting monoclinic
_symmetry_space_group_name_Hall '-P 2ybc'
_symmetry_space_group_name_H-M 'P 1 21/c 1'
_atom_sites_solution_hydrogens geom
_atom_sites_solution_primary direct
_atom_sites_solution_secondary difmap
_audit_creation_method SHELXL-97
_cell_angle_alpha 90.00
_cell_angle_beta 101.993(4)
_cell_angle_gamma 90.00
_cell_formula_units_Z 4
_cell_length_a 15.7835(8)
_cell_length_b 10.7720(5)
_cell_length_c 9.8639(4)
_cell_measurement_reflns_used 7538
_cell_measurement_temperature 293(2)
_cell_measurement_theta_max 27.50
_cell_measurement_theta_min 3.31
_cell_volume 1640.45(13)
_computing_cell_refinement 'Crysalis, Oxford Diffraction'
_computing_data_collection 'Crysalis, Oxford Diffraction'
_computing_data_reduction 'Crysalis, Oxford Diffraction'
_computing_molecular_graphics PLATON(Spek,2004)
_computing_structure_refinement 'SHELXL-97 (Sheldrick, 1997)'
_computing_structure_solution 'SHELXS-97 (Sheldrick, 1997)'
_diffrn_ambient_temperature 293(2)
_diffrn_measured_fraction_theta_full 0.960
_diffrn_measured_fraction_theta_max 0.960
_diffrn_measurement_device 'Oxford Diffaction X-Calibur System'
_diffrn_measurement_method '321 frames, counting time 10 s.'
_diffrn_radiation_monochromator graphite
_diffrn_radiation_source 'fine-focus sealed tube'
_diffrn_radiation_type MoK\a
_diffrn_radiation_wavelength 0.71073
_diffrn_reflns_av_R_equivalents 0.0448
_diffrn_reflns_av_sigmaI/netI 0.0756
_diffrn_reflns_limit_h_max 18
_diffrn_reflns_limit_h_min -19
_diffrn_reflns_limit_k_max 9
_diffrn_reflns_limit_k_min -13
_diffrn_reflns_limit_l_max 10
_diffrn_reflns_limit_l_min -12
_diffrn_reflns_number 7538
_diffrn_reflns_theta_full 27.50
_diffrn_reflns_theta_max 27.50
_diffrn_reflns_theta_min 3.31
_diffrn_standards_decay_% n/a
_diffrn_standards_interval_count n/a
_diffrn_standards_interval_time n/a
_diffrn_standards_number n/a
_exptl_absorpt_coefficient_mu 10.107
_exptl_absorpt_correction_T_max 1.000
_exptl_absorpt_correction_T_min 0.923
_exptl_absorpt_correction_type empirical
_exptl_absorpt_process_details 'ABSPACK, Oxford Diffraction Ltd'
_exptl_crystal_colour black
_exptl_crystal_density_diffrn 2.113
_exptl_crystal_density_method 'not measured'
_exptl_crystal_description needle
_exptl_crystal_F_000 984
_exptl_crystal_size_max 0.19
_exptl_crystal_size_mid 0.03
_exptl_crystal_size_min 0.03
_refine_diff_density_max 1.948
_refine_diff_density_min -1.669
_refine_diff_density_rms 0.179
_refine_ls_extinction_method none
_refine_ls_goodness_of_fit_ref 0.996
_refine_ls_hydrogen_treatment constr
_refine_ls_matrix_type full
_refine_ls_number_parameters 199
_refine_ls_number_reflns 3614
_refine_ls_number_restraints 0
_refine_ls_restrained_S_all 0.996
_refine_ls_R_factor_all 0.0816
_refine_ls_R_factor_gt 0.0506
_refine_ls_shift/su_max 0.000
_refine_ls_shift/su_mean 0.000
_refine_ls_structure_factor_coef Fsqd
_refine_ls_weighting_details 'calc w=1/[\s^2^(Fo^2^)+(0.0423P)^2^+0.0000P] where P=(Fo^2^+2Fc^2^)/3'
_refine_ls_weighting_scheme calc
_refine_ls_wR_factor_gt 0.0958
_refine_ls_wR_factor_ref 0.1069
_reflns_number_gt 2562
_reflns_number_total 3614
_reflns_threshold_expression >2sigma(I)
_cod_data_source_file c4dt03032j2.cif
_cod_data_source_block 3
_cod_depositor_comments 'Adding full bibliography for 7033282--7033285.cif.'
_cod_original_sg_symbol_H-M P21/c
_cod_database_code 7033284

loop_
_symmetry_equiv_pos_as_xyz
'x, y, z'
'-x, y+1/2, -z+1/2'
'-x, -y, -z'
'x, -y-1/2, z-1/2'

loop_
_atom_site_label
_atom_site_type_symbol
_atom_site_fract_x
_atom_site_fract_y
_atom_site_fract_z
_atom_site_U_iso_or_equiv
_atom_site_adp_type
_atom_site_occupancy
_atom_site_symmetry_multiplicity
_atom_site_calc_flag
_atom_site_refinement_flags
Tl1 Tl 0.01721(2) 1.08287(3) 0.33997(3) 0.05649(16) Uani 1 1 d .
S13 S 0.05435(14) 0.81194(19) 0.3979(2) 0.0498(5) Uani 1 1 d .
C12 C 0.1532(5) 0.8557(6) 0.4874(6) 0.0300(15) Uani 1 1 d .
S11 S 0.16487(13) 0.99476(16) 0.57425(19) 0.0397(5) Uani 1 1 d .
N14 N 0.2228(4) 0.7808(5) 0.4913(5) 0.0294(12) Uani 1 1 d .
C21 C 0.3091(4) 0.8096(6) 0.5688(7) 0.0352(16) Uani 1 1 d .
H21A H 0.3319 0.7381 0.6243 0.042 Uiso 1 1 calc R
H21B H 0.3055 0.8778 0.6316 0.042 Uiso 1 1 calc R
C22 C 0.3710(5) 0.8444(6) 0.4775(7) 0.0317(15) Uani 1 1 d .
C23 C 0.4464(5) 0.7788(7) 0.4835(8) 0.0468(19) Uani 1 1 d .
H23 H 0.4595 0.7102 0.5414 0.056 Uiso 1 1 calc R
C24 C 0.5019(5) 0.8173(8) 0.4018(9) 0.051(2) Uani 1 1 d .
C25 C 0.4832(6) 0.9171(8) 0.3150(8) 0.050(2) Uani 1 1 d .
C26 C 0.4080(6) 0.9830(8) 0.3032(9) 0.054(2) Uani 1 1 d .
H26 H 0.3951 1.0502 0.2432 0.064 Uiso 1 1 calc R
C27 C 0.3516(5) 0.9434(7) 0.3870(8) 0.0435(19) Uani 1 1 d .
H27 H 0.2994 0.9851 0.3816 0.052 Uiso 1 1 calc R
C29 C 0.6111(7) 0.8472(10) 0.2937(12) 0.083(3) Uani 1 1 d .
H29A H 0.6652 0.8868 0.3368 0.100 Uiso 1 1 calc R
H29B H 0.6215 0.7961 0.2178 0.100 Uiso 1 1 calc R
C31 C 0.2167(5) 0.6669(6) 0.4097(7) 0.0378(18) Uani 1 1 d .
H31A H 0.2699 0.6570 0.3763 0.045 Uiso 1 1 calc R
H31B H 0.1699 0.6762 0.3293 0.045 Uiso 1 1 calc R
C32 C 0.2013(5) 0.5500(6) 0.4854(7) 0.0317(16) Uani 1 1 d .
C33 C 0.2279(6) 0.4383(7) 0.4429(8) 0.049(2) Uani 1 1 d .
H33 H 0.2581 0.4351 0.3713 0.059 Uiso 1 1 calc R
C34 C 0.2097(6) 0.3307(8) 0.5068(9) 0.061(3) Uani 1 1 d .
H34 H 0.2271 0.2541 0.4785 0.074 Uiso 1 1 calc R
C35 C 0.1660(6) 0.3381(8) 0.6119(8) 0.057(2) Uani 1 1 d .
H35 H 0.1525 0.2649 0.6526 0.068 Uiso 1 1 calc R
N36 N 0.1418(5) 0.4455(6) 0.6589(7) 0.058(2) Uani 1 1 d .
C37 C 0.1593(6) 0.5491(7) 0.5935(8) 0.049(2) Uani 1 1 d .
H37 H 0.1418 0.6248 0.6238 0.058 Uiso 1 1 calc R
O28 O 0.5805(4) 0.7710(7) 0.3938(8) 0.088(2) Uani 1 1 d .
O30 O 0.5483(5) 0.9380(6) 0.2432(7) 0.0682(18) Uani 1 1 d .

loop_
_atom_site_aniso_label
_atom_site_aniso_U_11
_atom_site_aniso_U_22
_atom_site_aniso_U_33
_atom_site_aniso_U_23
_atom_site_aniso_U_13
_atom_site_aniso_U_12
Tl1 0.0542(3) 0.0683(3) 0.0524(2) 0.02367(15) 0.02364(17) 0.02291(17)
S13 0.0348(13) 0.0527(13) 0.0578(12) -0.0153(10) 0.0002(10) -0.0032(9)
C12 0.037(5) 0.025(4) 0.031(3) 0.000(3) 0.011(3) -0.004(3)
S11 0.0429(13) 0.0294(10) 0.0457(10) -0.0078(8) 0.0071(9) 0.0044(8)
N14 0.023(3) 0.028(3) 0.040(3) 0.000(2) 0.012(3) 0.002(2)
C21 0.030(5) 0.037(4) 0.040(4) 0.005(3) 0.010(3) 0.006(3)
C22 0.028(4) 0.031(4) 0.037(4) -0.002(3) 0.008(3) -0.005(3)
C23 0.031(5) 0.057(5) 0.053(4) 0.013(4) 0.009(4) 0.002(4)
C24 0.030(5) 0.063(6) 0.065(5) -0.002(4) 0.021(4) -0.003(4)
C25 0.047(6) 0.060(6) 0.046(4) -0.010(4) 0.017(4) -0.023(4)
C26 0.064(7) 0.042(5) 0.059(5) 0.003(4) 0.023(5) -0.006(4)
C27 0.038(5) 0.043(5) 0.053(5) 0.003(3) 0.016(4) 0.001(4)
C29 0.055(8) 0.091(8) 0.116(9) -0.010(7) 0.046(7) -0.019(6)
C31 0.045(5) 0.036(4) 0.038(4) -0.010(3) 0.021(4) 0.001(3)
C32 0.035(5) 0.025(4) 0.038(4) -0.005(3) 0.015(3) -0.001(3)
C33 0.062(6) 0.044(5) 0.047(4) 0.004(4) 0.026(4) 0.013(4)
C34 0.091(8) 0.034(5) 0.067(6) 0.004(4) 0.035(6) 0.018(5)
C35 0.076(8) 0.035(5) 0.061(5) 0.001(4) 0.018(5) -0.011(4)
N36 0.079(6) 0.047(4) 0.059(4) 0.001(3) 0.039(4) -0.015(4)
C37 0.061(6) 0.029(4) 0.065(5) -0.005(4) 0.036(5) -0.005(4)
O28 0.043(5) 0.108(6) 0.123(6) 0.028(5) 0.038(4) 0.010(4)
O30 0.071(5) 0.070(4) 0.078(4) -0.001(3) 0.046(4) -0.018(4)

loop_
_atom_type_symbol
_atom_type_description
_atom_type_scat_dispersion_real
_atom_type_scat_dispersion_imag
_atom_type_scat_source
C C 0.0033 0.0016 'International Tables Vol C Tables 4.2.6.8 and 6.1.1.4'
H H 0.0000 0.0000 'International Tables Vol C Tables 4.2.6.8 and 6.1.1.4'
N N 0.0061 0.0033 'International Tables Vol C Tables 4.2.6.8 and 6.1.1.4'
O O 0.0106 0.0060 'International Tables Vol C Tables 4.2.6.8 and 6.1.1.4'
S S 0.1246 0.1234 'International Tables Vol C Tables 4.2.6.8 and 6.1.1.4'
Tl Tl -2.8358 9.6688 'International Tables Vol C Tables 4.2.6.8 and 6.1.1.4'

loop_
_geom_angle_atom_site_label_1
_geom_angle_atom_site_label_2
_geom_angle_atom_site_label_3
_geom_angle
_geom_angle_site_symmetry_1
_geom_angle_site_symmetry_3
N36 Tl1 S13 83.43(14) 4_575 .
N36 Tl1 S11 85.76(15) 4_575 .
S13 Tl1 S11 57.98(5) . .
N36 Tl1 S13 155.89(16) 4_575 3_576
S13 Tl1 S13 105.94(4) . 3_576
S11 Tl1 S13 80.98(5) . 3_576
N36 Tl1 S11 150.15(16) 4_575 3_576
S13 Tl1 S11 81.36(5) . 3_576
S11 Tl1 S11 107.25(4) . 3_576
S13 Tl1 S11 53.90(5) 3_576 3_576
N36 Tl1 S13 79.97(14) 4_575 2
S13 Tl1 S13 148.35(3) . 2
S11 Tl1 S13 145.83(5) . 2
S13 Tl1 S13 100.07(3) 3_576 2
S11 Tl1 S13 100.30(5) 3_576 2
N36 Tl1 Tl1 133.86(14) 4_575 3_576
S13 Tl1 Tl1 55.71(4) . 3_576
S11 Tl1 Tl1 56.05(4) . 3_576
S13 Tl1 Tl1 50.23(4) 3_576 3_576
S11 Tl1 Tl1 51.21(3) 3_576 3_576
S13 Tl1 Tl1 146.16(4) 2 3_576
C12 S13 Tl1 87.2(2) . .
C12 S13 Tl1 85.6(2) . 3_576
Tl1 S13 Tl1 74.06(4) . 3_576
C12 S13 Tl1 134.0(2) . 2_545
Tl1 S13 Tl1 122.98(7) . 2_545
Tl1 S13 Tl1 132.75(7) 3_576 2_545
N14 C12 S13 120.2(5) . .
N14 C12 S11 120.2(5) . .
S13 C12 S11 119.7(4) . .
C12 S11 Tl1 84.7(2) . .
C12 S11 Tl1 84.1(2) . 3_576
Tl1 S11 Tl1 72.75(4) . 3_576
C12 N14 C21 123.6(5) . .
C12 N14 C31 121.5(6) . .
C21 N14 C31 114.7(5) . .
N14 C21 C22 113.1(5) . .
N14 C21 H21A 109.0 . .
C22 C21 H21A 109.0 . .
N14 C21 H21B 109.0 . .
C22 C21 H21B 109.0 . .
H21A C21 H21B 107.8 . .
C23 C22 C27 119.8(6) . .
C23 C22 C21 120.6(6) . .
C27 C22 C21 119.6(6) . .
C22 C23 C24 118.2(7) . .
C22 C23 H23 120.9 . .
C24 C23 H23 120.9 . .
O28 C24 C25 109.5(7) . .
O28 C24 C23 128.8(8) . .
C25 C24 C23 121.6(8) . .
C24 C25 C26 122.2(8) . .
C24 C25 O30 111.2(8) . .
C26 C25 O30 126.6(8) . .
C25 C26 C27 116.0(7) . .
C25 C26 H26 122.0 . .
C27 C26 H26 122.0 . .
C22 C27 C26 122.2(7) . .
C22 C27 H27 118.9 . .
C26 C27 H27 118.9 . .
O30 C29 O28 109.0(7) . .
O30 C29 H29A 109.9 . .
O28 C29 H29A 109.9 . .
O30 C29 H29B 109.9 . .
O28 C29 H29B 109.9 . .
H29A C29 H29B 108.3 . .
N14 C31 C32 115.3(5) . .
N14 C31 H31A 108.4 . .
C32 C31 H31A 108.4 . .
N14 C31 H31B 108.4 . .
C32 C31 H31B 108.4 . .
H31A C31 H31B 107.5 . .
C37 C32 C33 117.6(7) . .
C37 C32 C31 123.1(6) . .
C33 C32 C31 119.4(6) . .
C32 C33 C34 119.5(8) . .
C32 C33 H33 120.2 . .
C34 C33 H33 120.2 . .
C35 C34 C33 119.0(8) . .
C35 C34 H34 120.5 . .
C33 C34 H34 120.5 . .
N36 C35 C34 123.0(8) . .
N36 C35 H35 118.5 . .
C34 C35 H35 118.5 . .
C35 N36 C37 116.8(7) . .
C35 N36 Tl1 113.5(5) . 4_576
C37 N36 Tl1 127.5(5) . 4_576
N36 C37 C32 124.1(7) . .
N36 C37 H37 118.0 . .
C32 C37 H37 118.0 . .
C24 O28 C29 105.8(7) . .
C25 O30 C29 104.4(7) . .

loop_
_geom_bond_atom_site_label_1
_geom_bond_atom_site_label_2
_geom_bond_distance
_geom_bond_site_symmetry_2
Tl1 N36 2.934(7) 4_575
Tl1 S13 3.008(2) .
Tl1 S11 3.0715(19) .
Tl1 S13 3.234(2) 3_576
Tl1 S11 3.269(2) 3_576
Tl1 S13 3.4306(19) 2
Tl1 Tl1 3.7634(6) 3_576
S13 C12 1.692(7) .
S13 Tl1 3.234(2) 3_576
S13 Tl1 3.4306(19) 2_545
C12 N14 1.358(8) .
C12 S11 1.716(7) .
S11 Tl1 3.269(2) 3_576
N14 C21 1.450(8) .
N14 C31 1.460(8) .
C21 C22 1.507(9) .
C21 H21A 0.9700 .
C21 H21B 0.9700 .
C22 C23 1.375(10) .
C22 C27 1.384(9) .
C23 C24 1.372(10) .
C23 H23 0.9300 .
C24 O28 1.353(9) .
C24 C25 1.367(11) .
C25 C26 1.368(12) .
C25 O30 1.382(10) .
C26 C27 1.401(10) .
C26 H26 0.9300 .
C27 H27 0.9300 .
C29 O30 1.408(12) .
C29 O28 1.442(10) .
C29 H29A 0.9700 .
C29 H29B 0.9700 .
C31 C32 1.510(9) .
C31 H31A 0.9700 .
C31 H31B 0.9700 .
C32 C37 1.368(9) .
C32 C33 1.368(9) .
C33 C34 1.379(10) .
C33 H33 0.9300 .
C34 C35 1.361(11) .
C34 H34 0.9300 .
C35 N36 1.333(10) .
C35 H35 0.9300 .
N36 C37 1.346(9) .
N36 Tl1 2.934(7) 4_576
C37 H37 0.9300 .
